data_2228765
loop_
_publ_author_name
'Zhou, Ying-Hua'
'Chen, Jian'
'Cheng, Yong'
'Zhang, Nian-Rong'

_publ_section_title
;
 Poly[\m~3~-hydroxido-\m-(pyridine-2,4,6-tricarboxylato)-dilead(II)]
;
_journal_coeditor_code IS2628
_journal_issue 1
_journal_name_full 'Acta Crystallographica Section E'
_journal_page_first m15
_journal_page_last m16
_journal_paper_doi 10.1107/S1600536810049275
_journal_volume 67
_journal_year 2011
_chemical_formula_iupac '[Pb2 (C8 H2 N O6) (O H)]'
_chemical_formula_moiety 'C8 H3 N O7 Pb2'
_chemical_formula_sum 'C8 H3 N O7 Pb2'
_chemical_formula_weight 639.49
_chemical_name_systematic
;
Poly[\m~3~-hydroxido-\m-(pyridine-2,4,6-tricarboxylato)-dilead(II)]
;
_space_group_IT_number 14
_symmetry_cell_setting monoclinic
_symmetry_space_group_name_Hall '-P 2ybc'
_symmetry_space_group_name_H-M 'P 1 21/c 1'
_atom_sites_solution_hydrogens geom
_atom_sites_solution_primary direct
_atom_sites_solution_secondary difmap
_audit_creation_method SHELXL-97
_cell_angle_alpha 90.00
_cell_angle_beta 100.4680(10)
_cell_angle_gamma 90.00
_cell_formula_units_Z 4
_cell_length_a 7.5391(9)
_cell_length_b 14.1845(17)
_cell_length_c 10.3084(12)
_cell_measurement_reflns_used 5542
_cell_measurement_temperature 291(2)
_cell_measurement_theta_max 28.22
_cell_measurement_theta_min 2.47
_cell_volume 1084.0(2)
_computing_cell_refinement 'SAINT (Bruker, 1997)'
_computing_data_collection 'SMART (Bruker, 1997)'
_computing_data_reduction 'SAINT (Bruker, 1997)'
_computing_molecular_graphics 'SHELXTL (Sheldrick, 2008)'
_computing_publication_material 'SHELXTL (Sheldrick, 2008)'
_computing_structure_refinement 'SHELXL97 (Sheldrick, 2008)'
_computing_structure_solution 'SHELXS97 (Sheldrick, 2008)'
_diffrn_ambient_temperature 291(2)
_diffrn_measured_fraction_theta_full 0.999
_diffrn_measured_fraction_theta_max 0.999
_diffrn_measurement_device_type 'Bruker SMART APEX CCD area-detector'
_diffrn_measurement_method '\f and \w'
_diffrn_radiation_monochromator graphite
_diffrn_radiation_source 'fine-focus sealed tube'
_diffrn_radiation_type MoK\a
_diffrn_radiation_wavelength 0.71073
_diffrn_reflns_av_R_equivalents 0.0360
_diffrn_reflns_av_sigmaI/netI 0.0299
_diffrn_reflns_limit_h_max 9
_diffrn_reflns_limit_h_min -9
_diffrn_reflns_limit_k_max 17
_diffrn_reflns_limit_k_min -17
_diffrn_reflns_limit_l_max 12
_diffrn_reflns_limit_l_min -12
_diffrn_reflns_number 7870
_diffrn_reflns_theta_full 25.48
_diffrn_reflns_theta_max 25.48
_diffrn_reflns_theta_min 2.47
_exptl_absorpt_coefficient_mu 31.048
_exptl_absorpt_correction_T_max 0.0473
_exptl_absorpt_correction_T_min 0.0299
_exptl_absorpt_correction_type multi-scan
_exptl_absorpt_process_details '(SADABS; Sheldrick, 1996)'
_exptl_crystal_colour white
_exptl_crystal_density_diffrn 3.918
_exptl_crystal_density_method 'not measured'
_exptl_crystal_description block
_exptl_crystal_F_000 1112
_exptl_crystal_size_max 0.38
_exptl_crystal_size_mid 0.26
_exptl_crystal_size_min 0.25
_refine_diff_density_max 1.635
_refine_diff_density_min -2.069
_refine_ls_extinction_method none
_refine_ls_goodness_of_fit_ref 1.080
_refine_ls_hydrogen_treatment constr
_refine_ls_matrix_type full
_refine_ls_number_parameters 157
_refine_ls_number_reflns 2014
_refine_ls_number_restraints 0
_refine_ls_restrained_S_all 1.080
_refine_ls_R_factor_all 0.0295
_refine_ls_R_factor_gt 0.0278
_refine_ls_shift/su_max 0.001
_refine_ls_shift/su_mean 0.000
_refine_ls_structure_factor_coef Fsqd
_refine_ls_weighting_details 'calc w=1/[\s^2^(Fo^2^)+(0.0382P)^2^+7.7260P] where P=(Fo^2^+2Fc^2^)/3'
_refine_ls_weighting_scheme calc
_refine_ls_wR_factor_gt 0.0676
_refine_ls_wR_factor_ref 0.0685
_reflns_number_gt 1903
_reflns_number_total 2014
_reflns_threshold_expression I>2sigma(I)
_cod_data_source_file is2628.cif
_cod_data_source_block I
_cod_original_sg_symbol_H-M 'P 21/c'
_cod_database_code 2228765
_cod_database_fobs_code 2228765

loop_
_symmetry_equiv_pos_as_xyz
'x, y, z'
'-x, y+1/2, -z+1/2'
'-x, -y, -z'
'x, -y-1/2, z-1/2'

loop_
_atom_site_type_symbol
_atom_site_label
_atom_site_fract_x
_atom_site_fract_y
_atom_site_fract_z
_atom_site_U_iso_or_equiv
_atom_site_adp_type
_atom_site_calc_flag
_atom_site_refinement_flags
_atom_site_occupancy
_atom_site_disorder_assembly
_atom_site_disorder_group
Pb Pb1 0.06507(4) 0.84421(2) 0.28447(3) 0.01366(11) Uani d . 1 . .
Pb Pb2 0.18306(4) 0.93099(2) -0.06649(3) 0.01411(11) Uani d . 1 . .
O O1 0.2977(9) 0.9297(5) 0.1872(6) 0.0289(11) Uani d . 1 . .
O O2 0.5925(8) 0.9461(5) 0.1816(6) 0.0289(11) Uani d . 1 . .
O O3 0.9877(8) 0.9721(4) 0.6667(6) 0.0225(13) Uani d . 1 . .
O O4 0.9167(8) 0.8519(4) 0.7875(6) 0.0250(14) Uani d . 1 . .
O O5 0.2690(8) 0.7768(4) 0.7342(6) 0.0213(12) Uani d . 1 . .
O O6 0.1106(8) 0.7676(4) 0.5298(5) 0.0229(13) Uani d . 1 . .
O O7 0.0597(7) 1.0796(4) -0.0536(5) 0.0152(11) Uani d . 1 . .
H H7 0.1117 1.1285 -0.0232 0.023 Uiso d R 1 . .
N N1 0.3717(8) 0.8650(4) 0.4344(6) 0.0105(12) Uani d . 1 . .
C C1 0.5100(10) 0.9033(5) 0.3862(7) 0.0112(14) Uani d . 1 . .
C C2 0.6798(11) 0.9170(5) 0.4616(8) 0.0162(16) Uani d . 1 . .
H H2 0.7720 0.9438 0.4249 0.019 Uiso calc R 1 . .
C C3 0.7094(10) 0.8896(5) 0.5943(8) 0.0140(15) Uani d . 1 . .
C C4 0.5682(11) 0.8484(5) 0.6457(8) 0.0175(17) Uani d . 1 . .
H H4 0.5847 0.8288 0.7331 0.021 Uiso calc R 1 . .
C C5 0.4032(10) 0.8379(5) 0.5626(8) 0.0116(15) Uani d . 1 . .
C C6 0.4651(11) 0.9281(5) 0.2410(8) 0.0150(16) Uani d . 1 . .
C C7 0.8872(11) 0.9068(6) 0.6901(8) 0.0163(16) Uani d . 1 . .
C C8 0.2459(11) 0.7909(5) 0.6105(7) 0.0147(16) Uani d . 1 . .

loop_
_atom_site_aniso_label
_atom_site_aniso_U_11
_atom_site_aniso_U_22
_atom_site_aniso_U_33
_atom_site_aniso_U_12
_atom_site_aniso_U_13
_atom_site_aniso_U_23
Pb1 0.01119(17) 0.01504(17) 0.01652(18) -0.00022(11) 0.00723(12) 0.00207(10)
Pb2 0.01304(18) 0.01647(18) 0.01407(17) 0.00281(11) 0.00580(12) 0.00070(10)
O1 0.018(2) 0.048(3) 0.021(2) -0.010(2) 0.0067(19) 0.010(2)
O2 0.018(2) 0.048(3) 0.021(2) -0.010(2) 0.0067(19) 0.010(2)
O3 0.013(3) 0.022(3) 0.032(3) -0.007(3) 0.004(3) -0.010(3)
O4 0.019(3) 0.037(4) 0.019(3) 0.003(3) 0.002(2) 0.002(3)
O5 0.023(3) 0.025(3) 0.018(3) -0.003(3) 0.010(2) 0.003(2)
O6 0.021(3) 0.030(3) 0.019(3) -0.017(3) 0.006(3) -0.002(2)
O7 0.014(3) 0.013(3) 0.021(3) -0.002(2) 0.008(2) -0.001(2)
N1 0.010(3) 0.008(3) 0.016(3) -0.002(2) 0.006(3) 0.001(2)
C1 0.012(4) 0.009(3) 0.014(4) -0.001(3) 0.008(3) 0.001(3)
C2 0.016(4) 0.012(4) 0.023(4) 0.001(3) 0.008(3) -0.002(3)
C3 0.011(4) 0.008(3) 0.024(4) -0.003(3) 0.005(3) -0.004(3)
C4 0.017(4) 0.019(4) 0.016(4) -0.002(3) 0.002(3) 0.001(3)
C5 0.011(4) 0.009(4) 0.016(4) 0.000(3) 0.003(3) -0.003(3)
C6 0.012(4) 0.019(4) 0.015(4) -0.005(3) 0.005(3) 0.003(3)
C7 0.017(4) 0.017(4) 0.016(4) 0.009(3) 0.005(3) -0.002(3)
C8 0.023(4) 0.008(3) 0.015(4) 0.000(3) 0.009(3) -0.001(3)

loop_
_atom_type_symbol
_atom_type_description
_atom_type_scat_dispersion_real
_atom_type_scat_dispersion_imag
_atom_type_scat_source
C C 0.0033 0.0016 'International Tables Vol C Tables 4.2.6.8 and 6.1.1.4'
H H 0.0000 0.0000 'International Tables Vol C Tables 4.2.6.8 and 6.1.1.4'
N N 0.0061 0.0033 'International Tables Vol C Tables 4.2.6.8 and 6.1.1.4'
O O 0.0106 0.0060 'International Tables Vol C Tables 4.2.6.8 and 6.1.1.4'
Pb Pb -3.3944 10.1111 'International Tables Vol C Tables 4.2.6.8 and 6.1.1.4'

loop_
_geom_angle_atom_site_label_1
_geom_angle_atom_site_label_2
_geom_angle_atom_site_label_3
_geom_angle_site_symmetry_1
_geom_angle_site_symmetry_3
_geom_angle
_geom_angle_publ_flag
O5 Pb1 O1 4_575 . 74.8(2) ?
O5 Pb1 N1 4_575 . 70.8(2) ?
O1 Pb1 N1 . . 64.0(2) ?
O5 Pb1 O7 4_575 3_575 103.54(18) ?
O1 Pb1 O7 . 3_575 66.24(19) ?
N1 Pb1 O7 . 3_575 129.54(18) ?
O5 Pb1 O3 4_575 3_676 147.70(19) ?
O1 Pb1 O3 . 3_676 75.1(2) ?
N1 Pb1 O3 . 3_676 85.62(18) ?
O7 Pb1 O3 3_575 3_676 74.41(17) ?
O5 Pb1 O6 4_575 . 86.45(19) ?
O1 Pb1 O6 . . 126.23(19) ?
N1 Pb1 O6 . . 62.30(18) ?
O7 Pb1 O6 3_575 . 166.35(17) ?
O3 Pb1 O6 3_676 . 102.15(18) ?
O7 Pb2 O7 . 3_575 71.0(2) ?
O7 Pb2 O4 . 1_454 98.8(2) ?
O7 Pb2 O4 3_575 1_454 71.47(19) ?
O7 Pb2 O1 . . 90.7(2) ?
O7 Pb2 O1 3_575 . 67.99(19) ?
O4 Pb2 O1 1_454 . 132.45(19) ?
C6 O1 Pb1 . . 121.8(5) ?
C6 O1 Pb2 . . 123.8(5) ?
Pb1 O1 Pb2 . . 106.2(2) ?
C7 O3 Pb1 . 3_676 124.4(5) ?
C7 O4 Pb2 . 1_656 101.9(5) ?
C8 O5 Pb1 . 4_576 110.5(5) ?
C8 O6 Pb1 . . 117.9(5) ?
Pb2 O7 Pb2 . 3_575 108.9(2) ?
Pb2 O7 Pb1 . 3_575 113.8(2) ?
Pb2 O7 Pb1 3_575 3_575 108.2(2) ?
Pb2 O7 H7 . . 127.9 ?
Pb2 O7 H7 3_575 . 102.2 ?
Pb1 O7 H7 3_575 . 93.8 ?
C1 N1 C5 . . 117.6(6) ?
C1 N1 Pb1 . . 119.9(5) ?
C5 N1 Pb1 . . 122.5(5) ?
N1 C1 C2 . . 123.2(7) ?
N1 C1 C6 . . 114.1(6) ?
C2 C1 C6 . . 122.6(7) ?
C1 C2 C3 . . 118.4(7) ?
C1 C2 H2 . . 120.8 ?
C3 C2 H2 . . 120.8 ?
C4 C3 C2 . . 119.2(7) ?
C4 C3 C7 . . 117.3(7) ?
C2 C3 C7 . . 123.4(7) ?
C5 C4 C3 . . 118.1(7) ?
C5 C4 H4 . . 121.0 ?
C3 C4 H4 . . 121.0 ?
N1 C5 C4 . . 123.5(7) ?
N1 C5 C8 . . 115.6(7) ?
C4 C5 C8 . . 120.9(7) ?
O2 C6 O1 . . 124.4(7) ?
O2 C6 C1 . . 118.4(7) ?
O1 C6 C1 . . 117.2(7) ?
O3 C7 O4 . . 126.0(8) ?
O3 C7 C3 . . 119.0(7) ?
O4 C7 C3 . . 115.0(7) ?
O6 C8 O5 . . 125.3(7) ?
O6 C8 C5 . . 119.7(7) ?
O5 C8 C5 . . 115.0(7) ?

loop_
_geom_bond_atom_site_label_1
_geom_bond_atom_site_label_2
_geom_bond_site_symmetry_2
_geom_bond_distance
_geom_bond_publ_flag
Pb1 O5 4_575 2.422(6) y
Pb1 O1 . 2.489(6) y
Pb1 N1 . 2.554(6) y
Pb1 O7 3_575 2.627(5) y
Pb1 O3 3_676 2.697(6) y
Pb1 O6 . 2.716(6) y
Pb2 O1 . 2.600(6) y
Pb2 O2 3_675 2.836(7) y
Pb2 O4 1_454 2.541(6) y
Pb2 O7 . 2.318(5) y
Pb2 O7 3_575 2.393(5) y
O1 C6 . 1.283(10) ?
O2 C6 . 1.256(10) ?
O3 C7 . 1.247(11) ?
O3 Pb1 3_676 2.698(6) ?
O4 C7 . 1.258(10) ?
O4 Pb2 1_656 2.541(6) ?
O5 C8 . 1.272(9) ?
O5 Pb1 4_576 2.422(6) ?
O6 C8 . 1.238(10) ?
O7 Pb2 3_575 2.393(5) ?
O7 Pb1 3_575 2.627(5) ?
O7 H7 . 0.8286 ?
N1 C1 . 1.348(10) ?
N1 C5 . 1.355(10) ?
C1 C2 . 1.385(11) ?
C1 C6 . 1.515(10) ?
C2 C3 . 1.401(11) ?
C2 H2 . 0.9300 ?
C3 C4 . 1.400(12) ?
C3 C7 . 1.533(11) ?
C4 C5 . 1.384(11) ?
C4 H4 . 0.9300 ?
C5 C8 . 1.519(11) ?

loop_
_geom_hbond_atom_site_label_D
_geom_hbond_atom_site_label_H
_geom_hbond_atom_site_label_A
_geom_hbond_site_symmetry_A
_geom_hbond_distance_DH
_geom_hbond_distance_HA
_geom_hbond_distance_DA
_geom_hbond_angle_DHA
O7 H7 O6 2 0.83 2.58 2.989(8) 111.6
O7 H7 O4 3_676 0.83 2.49 2.884(8) 110.1

loop_
_geom_torsion_atom_site_label_1
_geom_torsion_atom_site_label_2
_geom_torsion_atom_site_label_3
_geom_torsion_atom_site_label_4
_geom_torsion_site_symmetry_1
_geom_torsion_site_symmetry_2
_geom_torsion_site_symmetry_3
_geom_torsion_site_symmetry_4
_geom_torsion
_geom_torsion_publ_flag
O5 Pb1 O1 C6 4_575 . . . -61.3(6) ?
N1 Pb1 O1 C6 . . . . 14.5(6) ?
O7 Pb1 O1 C6 3_575 . . . -173.9(7) ?
O3 Pb1 O1 C6 3_676 . . . 106.9(6) ?
O6 Pb1 O1 C6 . . . . 12.5(7) ?
O5 Pb1 O1 Pb2 4_575 . . . 88.2(3) ?
N1 Pb1 O1 Pb2 . . . . 163.9(3) ?
O7 Pb1 O1 Pb2 3_575 . . . -24.43(19) ?
O3 Pb1 O1 Pb2 3_676 . . . -103.7(3) ?
O6 Pb1 O1 Pb2 . . . . 162.02(19) ?
O7 Pb2 O1 C6 . . . . -115.5(6) ?
O7 Pb2 O1 C6 3_575 . . . 175.3(7) ?
O4 Pb2 O1 C6 1_454 . . . 141.8(6) ?
O7 Pb2 O1 Pb1 . . . . 95.8(3) ?
O7 Pb2 O1 Pb1 3_575 . . . 26.6(2) ?
O4 Pb2 O1 Pb1 1_454 . . . -6.8(4) ?
O5 Pb1 O6 C8 4_575 . . . 82.5(6) ?
O1 Pb1 O6 C8 . . . . 14.3(7) ?
N1 Pb1 O6 C8 . . . . 12.3(5) ?
O7 Pb1 O6 C8 3_575 . . . -139.9(7) ?
O3 Pb1 O6 C8 3_676 . . . -66.1(6) ?
O7 Pb2 O7 Pb2 3_575 . . 3_575 0.0010(10) ?
O4 Pb2 O7 Pb2 1_454 . . 3_575 66.8(2) ?
O1 Pb2 O7 Pb2 . . . 3_575 -66.4(2) ?
O7 Pb2 O7 Pb1 3_575 . . 3_575 -120.9(3) ?
O4 Pb2 O7 Pb1 1_454 . . 3_575 -54.0(2) ?
O1 Pb2 O7 Pb1 . . . 3_575 172.7(2) ?
O5 Pb1 N1 C1 4_575 . . . 76.4(5) ?
O1 Pb1 N1 C1 . . . . -5.6(5) ?
O7 Pb1 N1 C1 3_575 . . . -15.5(6) ?
O3 Pb1 N1 C1 3_676 . . . -81.2(5) ?
O6 Pb1 N1 C1 . . . . 172.7(6) ?
O5 Pb1 N1 C5 4_575 . . . -103.0(5) ?
O1 Pb1 N1 C5 . . . . 175.0(6) ?
O7 Pb1 N1 C5 3_575 . . . 165.1(5) ?
O3 Pb1 N1 C5 3_676 . . . 99.5(5) ?
O6 Pb1 N1 C5 . . . . -6.7(5) ?
C5 N1 C1 C2 . . . . -0.7(11) ?
Pb1 N1 C1 C2 . . . . 179.8(6) ?
C5 N1 C1 C6 . . . . 177.8(6) ?
Pb1 N1 C1 C6 . . . . -1.6(8) ?
N1 C1 C2 C3 . . . . 0.1(11) ?
C6 C1 C2 C3 . . . . -178.4(7) ?
C1 C2 C3 C4 . . . . 0.8(11) ?
C1 C2 C3 C7 . . . . -175.9(7) ?
C2 C3 C4 C5 . . . . -0.9(11) ?
C7 C3 C4 C5 . . . . 175.9(7) ?
C1 N1 C5 C4 . . . . 0.6(11) ?
Pb1 N1 C5 C4 . . . . 180.0(6) ?
C1 N1 C5 C8 . . . . -177.3(6) ?
Pb1 N1 C5 C8 . . . . 2.1(8) ?
C3 C4 C5 N1 . . . . 0.2(11) ?
C3 C4 C5 C8 . . . . 178.0(7) ?
Pb1 O1 C6 O2 . . . . 159.2(7) ?
Pb2 O1 C6 O2 . . . . 15.2(11) ?
Pb1 O1 C6 C1 . . . . -21.2(9) ?
Pb2 O1 C6 C1 . . . . -165.2(5) ?
N1 C1 C6 O2 . . . . -165.9(7) ?
C2 C1 C6 O2 . . . . 12.7(12) ?
N1 C1 C6 O1 . . . . 14.5(10) ?
C2 C1 C6 O1 . . . . -167.0(7) ?
Pb1 O3 C7 O4 3_676 . . . -100.9(9) ?
Pb1 O3 C7 C3 3_676 . . . 78.7(8) ?
Pb2 O4 C7 O3 1_656 . . . 11.2(9) ?
Pb2 O4 C7 C3 1_656 . . . -168.5(5) ?
C4 C3 C7 O3 . . . . -152.7(7) ?
C2 C3 C7 O3 . . . . 24.0(11) ?
C4 C3 C7 O4 . . . . 27.0(10) ?
C2 C3 C7 O4 . . . . -156.3(7) ?
Pb1 O6 C8 O5 . . . . 165.4(6) ?
Pb1 O6 C8 C5 . . . . -16.6(9) ?
Pb1 O5 C8 O6 4_576 . . . 18.5(10) ?
Pb1 O5 C8 C5 4_576 . . . -159.6(5) ?
N1 C5 C8 O6 . . . . 10.3(10) ?
C4 C5 C8 O6 . . . . -167.6(7) ?
N1 C5 C8 O5 . . . . -171.5(6) ?
C4 C5 C8 O5 . . . . 10.6(11) ?
